data_8103255
loop_
_publ_author_name
'Richard Betz'
'Thomas Gerber'
'Henk Schalekamp'

_publ_section_title
;
 Crystal structure of 2-methyl-pyridine-N-oxide, C6H7NO
;
_journal_issue 4
_journal_name_full 'Zeitschrift f\"ur Kristallographie - New Crystal Structures'
_journal_page_first 603
_journal_volume 226
_journal_year 2011
_chemical_compound_source commercial
_chemical_formula_moiety 'C6 H7 N O'
_chemical_formula_sum 'C6 H7 N O'
_chemical_formula_weight 109.13
_chemical_name_common
;
2-picolyl-<i>N</i>-oxide
;
_chemical_name_systematic
;
2-methyl-pyridine-<i>N</i>-oxide
;
_space_group_IT_number 61
_symmetry_cell_setting orthorhombic
_symmetry_space_group_name_Hall '-P 2ac 2ab'
_symmetry_space_group_name_H-M 'P b c a'
_atom_sites_solution_hydrogens geom
_atom_sites_solution_primary direct
_atom_sites_solution_secondary difmap
_audit_creation_method SHELXL-97
_cell_angle_alpha 90.00
_cell_angle_beta 90.00
_cell_angle_gamma 90.00
_cell_formula_units_Z 8
_cell_length_a 5.7327(6)
_cell_length_b 13.3469(14)
_cell_length_c 14.5930(15)
_cell_measurement_reflns_used 4654
_cell_measurement_temperature 200(2)
_cell_measurement_theta_max 28.19
_cell_measurement_theta_min 2.79
_cell_volume 1116.6(2)
_computing_cell_refinement 'Bruker SAINT (Bruker, 2010)'
_computing_data_collection 'Bruker APEX2 (Bruker, 2010)'
_computing_data_reduction 'Bruker SAINT (Bruker, 2010)'
_computing_molecular_graphics 'ORTEPIII (Farrugia, 1997), MERCURY (Macrae et al., 2008)'
_computing_publication_material 'SHELXL97 (Sheldrick, 2008), PLATON (Spek, 2009)'
_computing_structure_refinement 'SHELXL-97 (Sheldrick, 2008)'
_computing_structure_solution 'SIR97 (Altomare et al., 1999)'
_diffrn_ambient_temperature 200(2)
_diffrn_measured_fraction_theta_full 0.978
_diffrn_measured_fraction_theta_max 0.978
_diffrn_measurement_device_type 'Bruker APEX-II CCD'
_diffrn_measurement_method '\f and \w scans'
_diffrn_radiation_monochromator graphite
_diffrn_radiation_source 'fine-focus sealed tube'
_diffrn_radiation_type MoK\a
_diffrn_radiation_wavelength 0.71073
_diffrn_reflns_av_R_equivalents 0.0865
_diffrn_reflns_av_sigmaI/netI 0.0400
_diffrn_reflns_limit_h_max 7
_diffrn_reflns_limit_h_min -7
_diffrn_reflns_limit_k_max 17
_diffrn_reflns_limit_k_min -17
_diffrn_reflns_limit_l_max 18
_diffrn_reflns_limit_l_min -19
_diffrn_reflns_number 8338
_diffrn_reflns_theta_full 27.99
_diffrn_reflns_theta_max 27.99
_diffrn_reflns_theta_min 2.79
_exptl_absorpt_coefficient_mu 0.090
_exptl_absorpt_correction_type none
_exptl_crystal_colour colourless
_exptl_crystal_density_diffrn 1.298
_exptl_crystal_density_method 'not measured'
_exptl_crystal_description block
_exptl_crystal_F_000 464
_exptl_crystal_size_max 0.484
_exptl_crystal_size_mid 0.409
_exptl_crystal_size_min 0.404
_refine_diff_density_max 0.231
_refine_diff_density_min -0.229
_refine_diff_density_rms 0.048
_refine_ls_extinction_method none
_refine_ls_goodness_of_fit_ref 1.113
_refine_ls_hydrogen_treatment constr
_refine_ls_matrix_type full
_refine_ls_number_parameters 74
_refine_ls_number_reflns 1313
_refine_ls_number_restraints 0
_refine_ls_restrained_S_all 1.113
_refine_ls_R_factor_all 0.0842
_refine_ls_R_factor_gt 0.0596
_refine_ls_shift/su_max 0.000
_refine_ls_shift/su_mean 0.000
_refine_ls_structure_factor_coef Fsqd
_refine_ls_weighting_details 'calc w=1/[\s^2^(Fo^2^)+(0.0343P)^2^+0.6965P] where P=(Fo^2^+2Fc^2^)/3'
_refine_ls_weighting_scheme calc
_refine_ls_wR_factor_gt 0.1064
_refine_ls_wR_factor_ref 0.1218
_reflns_number_gt 1034
_reflns_number_total 1313
_reflns_threshold_expression >2sigma(I)
_cod_data_source_file 1267-3603.cff
_cod_data_source_block I
_cod_depositor_comments
;
The following automatic conversions were performed:

'_symmetry_cell_setting' value 'Orthorhombic' changed to
'orthorhombic' according to
/home/saulius/struct/CIF-dictionaries/cif_core.dic dictionary named
'cif_core.dic' version 2.4.1 from 2010-06-29.

Automatic conversion script
Id: cif_fix_values 1715 2011-07-08 13:25:40Z adriana 
;
_cod_original_sg_symbol_H-M 'Pbca '
_cod_database_code 8103255

loop_
_symmetry_equiv_pos_as_xyz
'x, y, z'
'-x+1/2, -y, z+1/2'
'x+1/2, -y+1/2, -z'
'-x, y+1/2, -z+1/2'
'-x, -y, -z'
'x-1/2, y, -z-1/2'
'-x-1/2, y-1/2, z'
'x, -y-1/2, z-1/2'

loop_
_atom_site_label
_atom_site_type_symbol
_atom_site_fract_x
_atom_site_fract_y
_atom_site_fract_z
_atom_site_U_iso_or_equiv
_atom_site_adp_type
_atom_site_occupancy
_atom_site_symmetry_multiplicity
_atom_site_calc_flag
_atom_site_refinement_flags
O1 O 0.7427(3) -0.04359(8) 0.07185(9) 0.0455(4) Uani 1 1 d .
N1 N 0.6880(3) 0.04874(9) 0.09229(9) 0.0310(3) Uani 1 1 d .
C1 C 0.4859(3) 0.06826(12) 0.13775(10) 0.0319(4) Uani 1 1 d .
C2 C 0.4334(3) 0.16691(13) 0.15881(11) 0.0380(4) Uani 1 1 d .
H2 H 0.2934 0.1815 0.1910 0.046 Uiso 1 1 calc R
C3 C 0.5791(4) 0.24430(12) 0.13423(11) 0.0387(4) Uani 1 1 d .
H3 H 0.5410 0.3116 0.1491 0.046 Uiso 1 1 calc R
C4 C 0.7820(4) 0.22194(12) 0.08742(11) 0.0365(4) Uani 1 1 d .
H4 H 0.8848 0.2741 0.0693 0.044 Uiso 1 1 calc R
C5 C 0.8344(3) 0.12420(12) 0.06719(11) 0.0340(4) Uani 1 1 d .
H5 H 0.9744 0.1090 0.0353 0.041 Uiso 1 1 calc R
C6 C 0.3360(4) -0.01881(14) 0.16051(12) 0.0449(5) Uani 1 1 d .
H6A H 0.2847 -0.0514 0.1038 0.067 Uiso 1 1 calc R
H6B H 0.1995 0.0041 0.1951 0.067 Uiso 1 1 calc R
H6C H 0.4248 -0.0666 0.1977 0.067 Uiso 1 1 calc R

loop_
_atom_site_aniso_label
_atom_site_aniso_U_11
_atom_site_aniso_U_22
_atom_site_aniso_U_33
_atom_site_aniso_U_23
_atom_site_aniso_U_13
_atom_site_aniso_U_12
O1 0.0506(9) 0.0219(5) 0.0640(8) -0.0038(5) 0.0125(7) 0.0028(5)
N1 0.0336(8) 0.0237(6) 0.0358(7) 0.0000(5) 0.0008(6) 0.0012(6)
C1 0.0318(10) 0.0343(8) 0.0298(7) -0.0006(6) 0.0009(6) -0.0020(7)
C2 0.0360(10) 0.0428(9) 0.0352(8) -0.0061(7) 0.0011(7) 0.0075(8)
C3 0.0490(12) 0.0276(7) 0.0396(8) -0.0042(6) -0.0053(8) 0.0087(8)
C4 0.0445(12) 0.0258(7) 0.0393(8) 0.0031(6) -0.0021(7) -0.0020(7)
C5 0.0328(9) 0.0304(8) 0.0389(8) 0.0013(6) 0.0039(7) -0.0021(7)
C6 0.0427(12) 0.0481(10) 0.0440(9) 0.0001(8) 0.0056(8) -0.0126(9)

loop_
_atom_type_symbol
_atom_type_description
_atom_type_scat_dispersion_real
_atom_type_scat_dispersion_imag
_atom_type_scat_source
C C 0.0033 0.0016 'International Tables Vol C Tables 4.2.6.8 and 6.1.1.4'
H H 0.0000 0.0000 'International Tables Vol C Tables 4.2.6.8 and 6.1.1.4'
N N 0.0061 0.0033 'International Tables Vol C Tables 4.2.6.8 and 6.1.1.4'
O O 0.0106 0.0060 'International Tables Vol C Tables 4.2.6.8 and 6.1.1.4'

loop_
_geom_angle_atom_site_label_1
_geom_angle_atom_site_label_2
_geom_angle_atom_site_label_3
_geom_angle
O1 N1 C1 119.79(13)
O1 N1 C5 119.23(14)
C1 N1 C5 120.97(13)
N1 C1 C2 118.40(15)
N1 C1 C6 116.91(15)
C2 C1 C6 124.68(17)
C3 C2 C1 121.58(17)
C3 C2 H2 119.2
C1 C2 H2 119.2
C2 C3 C4 118.54(15)
C2 C3 H3 120.7
C4 C3 H3 120.7
C5 C4 C3 119.78(16)
C5 C4 H4 120.1
C3 C4 H4 120.1
N1 C5 C4 120.73(16)
N1 C5 H5 119.6
C4 C5 H5 119.6
C1 C6 H6A 109.5
C1 C6 H6B 109.5
H6A C6 H6B 109.5
C1 C6 H6C 109.5
H6A C6 H6C 109.5
H6B C6 H6C 109.5

loop_
_geom_bond_atom_site_label_1
_geom_bond_atom_site_label_2
_geom_bond_distance
O1 N1 1.3062(16)
N1 C1 1.360(2)
N1 C5 1.361(2)
C1 C2 1.385(2)
C1 C6 1.483(2)
C2 C3 1.376(3)
C2 H2 0.9500
C3 C4 1.381(3)
C3 H3 0.9500
C4 C5 1.371(2)
C4 H4 0.9500
C5 H5 0.9500
C6 H6A 0.9800
C6 H6B 0.9800
C6 H6C 0.9800

loop_
_geom_hbond_atom_site_label_D
_geom_hbond_atom_site_label_H
_geom_hbond_atom_site_label_A
_geom_hbond_distance_DH
_geom_hbond_distance_HA
_geom_hbond_distance_DA
_geom_hbond_angle_DHA
_geom_hbond_site_symmetry_A
C5 H5 O1 0.95 2.42 3.339(2) 164.1 5_755

loop_
_geom_torsion_atom_site_label_1
_geom_torsion_atom_site_label_2
_geom_torsion_atom_site_label_3
_geom_torsion_atom_site_label_4
_geom_torsion
O1 N1 C1 C2 179.70(15)
C5 N1 C1 C2 -0.6(2)
O1 N1 C1 C6 -0.8(2)
C5 N1 C1 C6 178.85(15)
N1 C1 C2 C3 0.5(2)
C6 C1 C2 C3 -178.92(17)
C1 C2 C3 C4 0.0(3)
C2 C3 C4 C5 -0.5(3)
O1 N1 C5 C4 179.89(15)
C1 N1 C5 C4 0.2(2)
C3 C4 C5 N1 0.4(3)
